data_7702622
loop_
_publ_author_name
'Zhang, Xian-Ming'
'Tong, Ming-Liang'
'Feng, Shou-Hua'
'Chen, Xiao-Ming'

_publ_section_title
;
 The unique dual role of zinc atoms in a mixed zinc--vanadium phosphate
 [Zn(phen)Zn(VO)(PO4)2]
;
_journal_issue 14
_journal_name_full 'Journal of the Chemical Society, Dalton Transactions'
_journal_page_first 2069
_journal_paper_doi 10.1039/b103875n
_journal_year 2001
_chemical_formula_sum 'C12 H8 N2 O9 P2 V Zn2'
_chemical_formula_weight 567.82
_space_group_IT_number 2
_space_group_name_Hall '-P 1'
_space_group_name_H-M_alt 'P -1'
_symmetry_cell_setting triclinic
_symmetry_space_group_name_H-M 'P -1'
_atom_sites_solution_hydrogens geom
_atom_sites_solution_primary direct
_atom_sites_solution_secondary difmap
_audit_creation_method SHELXL-97
_cell_angle_alpha 81.20
_cell_angle_beta 71.09
_cell_angle_gamma 74.880(10)
_cell_formula_units_Z 2
_cell_length_a 8.015(4)
_cell_length_b 9.160(7)
_cell_length_c 11.942(9)
_cell_measurement_reflns_used 24
_cell_measurement_temperature 293(2)
_cell_measurement_theta_max 15
_cell_measurement_theta_min 6
_cell_volume 798.5(9)
_computing_molecular_graphics 'SHELXS-97 (Sheldrick, 1990)'
_computing_publication_material 'SHELXS-97 (Sheldrick, 1990)'
_computing_structure_refinement 'SHELXL-97 (Sheldrick, 1997)'
_computing_structure_solution 'SHELXS-97 (Sheldrick, 1990)'
_diffrn_ambient_temperature 293(2)
_diffrn_measured_fraction_theta_full 1.000
_diffrn_measured_fraction_theta_max 1.000
_diffrn_measurement_device_type 'Siemens R3m'
_diffrn_measurement_method W/scan
_diffrn_radiation_monochromator graphite
_diffrn_radiation_source 'fine-focus sealed tube'
_diffrn_radiation_type MoK\a
_diffrn_radiation_wavelength 0.71073
_diffrn_reflns_av_R_equivalents 0.0578
_diffrn_reflns_av_sigmaI/netI 0.0634
_diffrn_reflns_limit_h_max 9
_diffrn_reflns_limit_h_min 0
_diffrn_reflns_limit_k_max 11
_diffrn_reflns_limit_k_min -10
_diffrn_reflns_limit_l_max 14
_diffrn_reflns_limit_l_min -13
_diffrn_reflns_number 3364
_diffrn_reflns_theta_full 26.00
_diffrn_reflns_theta_max 26.00
_diffrn_reflns_theta_min 2.31
_diffrn_standards_decay_% none
_diffrn_standards_interval_count 250
_diffrn_standards_number 2
_exptl_absorpt_coefficient_mu 3.811
_exptl_absorpt_correction_T_max 0.852
_exptl_absorpt_correction_T_min 0.762
_exptl_absorpt_correction_type empirical
_exptl_crystal_colour green
_exptl_crystal_density_diffrn 2.362
_exptl_crystal_density_method 'not measured'
_exptl_crystal_description block
_exptl_crystal_F_000 558
_exptl_crystal_size_max 0.30
_exptl_crystal_size_mid 0.10
_exptl_crystal_size_min 0.08
_refine_diff_density_max 0.844
_refine_diff_density_min -0.799
_refine_diff_density_rms 0.158
_refine_ls_extinction_coef 0.0004(13)
_refine_ls_extinction_expression Fc^*^=kFc[1+0.001xFc^2^\l^3^/sin(2\q)]^-1/4^
_refine_ls_extinction_method SHELXL
_refine_ls_goodness_of_fit_ref 1.013
_refine_ls_hydrogen_treatment mixed
_refine_ls_matrix_type full
_refine_ls_number_parameters 254
_refine_ls_number_reflns 3131
_refine_ls_number_restraints 0
_refine_ls_restrained_S_all 1.013
_refine_ls_R_factor_all 0.0755
_refine_ls_R_factor_gt 0.0488
_refine_ls_shift/su_max 0.022
_refine_ls_shift/su_mean 0.004
_refine_ls_structure_factor_coef Fsqd
_refine_ls_weighting_details 'w=1/[\s^2^(Fo^2^)+(0.0705P)^2^+0.2855P] where P=(Fo^2^+2Fc^2^)/3'
_refine_ls_weighting_scheme calc
_refine_ls_wR_factor_gt 0.1137
_refine_ls_wR_factor_ref 0.1264
_reflns_number_gt 2320
_reflns_number_total 3131
_reflns_threshold_expression >2sigma(I)
_cod_data_source_file b103875n.txt
_cod_data_source_block compound_1
_cod_depositor_comments
;
The following automatic conversions were performed:

data item '_symmetry_cell_setting' value 'TRICLINIC' was changed to
'triclinic' in accordance with the
/home/saulius/struct/COD-crude-data/automatic-downloads/DataCite-retrospective/RSC/depositions/lib/dictionaries/cif_core.dic
dictionary named 'cif_core.dic' version 2.4.2 last updated on
2011-04-26.

data item '_refine_ls_weighting_scheme' value 'calc
w=1/[\s^2^(Fo^2^)+(0.0705P)^2^+0.2855P] where P=(Fo^2^+2Fc^2^)/3' was
changed to 'calc'. A new data item '_refine_ls_weighting_details' was
created with the value set to
'w=1/[\s^2^(Fo^2^)+(0.0705P)^2^+0.2855P] where P=(Fo^2^+2Fc^2^)/3'.

Automatic conversion script
Id: cif_fix_values 6909 2019-04-08 15:41:33Z antanas 
;
_cod_original_sg_symbol_H-M P-1
_cod_database_code 7702622

loop_
_symmetry_equiv_pos_as_xyz
'x, y, z'
'-x, -y, -z'

loop_
_atom_site_label
_atom_site_type_symbol
_atom_site_fract_x
_atom_site_fract_y
_atom_site_fract_z
_atom_site_U_iso_or_equiv
_atom_site_adp_type
_atom_site_occupancy
_atom_site_calc_flag
_atom_site_refinement_flags
Zn1 Zn 0.43862(10) 0.12257(8) 0.32713(6) 0.0182(2) Uani 1 d .
Zn2 Zn -0.01978(10) -0.25151(8) 0.46875(7) 0.0182(2) Uani 1 d .
V1 V 0.28141(14) -0.36567(12) 0.64947(9) 0.0168(3) Uani 1 d .
P1 P 0.2247(2) -0.07591(18) 0.55141(14) 0.0161(4) Uani 1 d .
P2 P 0.7150(2) -0.46088(17) 0.57247(14) 0.0156(4) Uani 1 d .
N1 N 0.6342(7) -0.0387(6) 0.2091(5) 0.0202(12) Uani 1 d .
N2 N 0.4234(7) 0.2285(6) 0.1614(5) 0.0237(12) Uani 1 d .
O1 O 0.3220(7) -0.0358(5) 0.4237(4) 0.0276(11) Uani 1 d .
O2 O 0.0938(6) 0.0596(5) 0.6153(4) 0.0212(10) Uani 1 d .
O3 O 0.1286(6) -0.2094(5) 0.5618(4) 0.0197(10) Uani 1 d .
O4 O 0.3588(6) -0.1648(5) 0.6230(4) 0.0201(10) Uani 1 d .
O5 O 0.1570(7) -0.3876(6) 0.7822(4) 0.0314(12) Uani 1 d .
O6 O 0.8553(6) -0.5832(5) 0.6183(4) 0.0220(10) Uani 1 d .
O7 O 0.5240(6) -0.4645(5) 0.6563(4) 0.0216(10) Uani 1 d .
O8 O 0.7266(6) -0.4783(5) 0.4424(4) 0.0229(10) Uani 1 d .
O9 O 0.7523(6) -0.3010(5) 0.5747(4) 0.0184(9) Uani 1 d .
C1 C 0.7352(9) -0.1721(8) 0.2336(6) 0.0259(15) Uani 1 d .
H1A H 0.7069 -0.2143 0.3144 0.080 Uiso 1 d R
C2 C 0.8789(11) -0.2534(9) 0.1488(8) 0.0384(19) Uani 1 d .
H2A H 0.9501 -0.3477 0.1719 0.080 Uiso 1 d R
C3 C 0.9160(10) -0.1979(9) 0.0316(7) 0.0371(19) Uani 1 d .
H3A H 1.0156 -0.2518 -0.0281 0.080 Uiso 1 d R
C4 C 0.8050(10) -0.0586(9) -0.0001(7) 0.0310(16) Uani 1 d .
C5 C 0.6696(9) 0.0168(8) 0.0927(6) 0.0209(14) Uani 1 d .
C6 C 0.8263(11) 0.0050(10) -0.1205(7) 0.041(2) Uani 1 d .
H6A H 0.9185 -0.0475 -0.1844 0.080 Uiso 1 d R
C7 C 0.7163(11) 0.1358(11) -0.1448(7) 0.041(2) Uani 1 d .
H7A H 0.7349 0.1778 -0.2255 0.080 Uiso 1 d R
C8 C 0.5743(11) 0.2147(8) -0.0525(6) 0.0305(17) Uani 1 d .
C9 C 0.5513(9) 0.1593(8) 0.0666(6) 0.0221(14) Uani 1 d .
C10 C 0.4527(11) 0.3512(9) -0.0729(7) 0.0361(18) Uani 1 d .
H10A H 0.4646 0.3968 -0.1522 0.080 Uiso 1 d R
C11 C 0.3179(11) 0.4177(9) 0.0221(7) 0.0371(19) Uani 1 d .
H11A H 0.2312 0.5074 0.0080 0.080 Uiso 1 d R
C12 C 0.3061(10) 0.3564(8) 0.1385(6) 0.0289(16) Uani 1 d .
H12A H 0.2118 0.4046 0.2037 0.080 Uiso 1 d R

loop_
_atom_site_aniso_label
_atom_site_aniso_U_11
_atom_site_aniso_U_22
_atom_site_aniso_U_33
_atom_site_aniso_U_23
_atom_site_aniso_U_13
_atom_site_aniso_U_12
Zn1 0.0191(4) 0.0174(4) 0.0170(4) -0.0015(3) -0.0044(3) -0.0036(3)
Zn2 0.0163(4) 0.0131(4) 0.0232(4) -0.0009(3) -0.0057(3) -0.0007(3)
V1 0.0176(6) 0.0140(5) 0.0170(6) 0.0002(4) -0.0045(4) -0.0019(4)
P1 0.0179(8) 0.0123(7) 0.0177(8) 0.0001(6) -0.0054(6) -0.0031(6)
P2 0.0147(8) 0.0101(7) 0.0197(8) -0.0021(6) -0.0037(6) -0.0001(6)
N1 0.021(3) 0.020(3) 0.021(3) -0.006(2) -0.003(2) -0.008(2)
N2 0.026(3) 0.026(3) 0.021(3) -0.002(2) -0.007(2) -0.008(2)
O1 0.036(3) 0.022(2) 0.023(2) -0.002(2) -0.003(2) -0.009(2)
O2 0.025(2) 0.010(2) 0.022(2) -0.0018(18) -0.0038(19) 0.0031(18)
O3 0.021(2) 0.010(2) 0.030(3) 0.0011(18) -0.011(2) -0.0032(18)
O4 0.017(2) 0.013(2) 0.031(3) -0.0008(19) -0.0103(19) -0.0014(17)
O5 0.033(3) 0.031(3) 0.024(3) -0.004(2) -0.003(2) -0.004(2)
O6 0.023(2) 0.016(2) 0.024(2) -0.0025(19) -0.010(2) 0.0032(19)
O7 0.018(2) 0.016(2) 0.029(3) 0.0018(19) -0.0059(19) -0.0024(18)
O8 0.032(3) 0.016(2) 0.025(2) -0.0046(19) -0.012(2) -0.005(2)
O9 0.018(2) 0.014(2) 0.022(2) -0.0050(18) -0.0009(18) -0.0056(17)
C1 0.026(4) 0.023(4) 0.028(4) -0.005(3) -0.008(3) -0.003(3)
C2 0.039(5) 0.024(4) 0.055(5) -0.012(4) -0.015(4) -0.006(3)
C3 0.021(4) 0.043(5) 0.041(5) -0.015(4) 0.007(3) -0.011(3)
C4 0.025(4) 0.033(4) 0.034(4) -0.004(3) -0.002(3) -0.013(3)
C5 0.020(3) 0.026(3) 0.019(3) -0.004(3) -0.006(3) -0.008(3)
C6 0.042(5) 0.053(5) 0.024(4) -0.009(4) 0.008(3) -0.022(4)
C7 0.038(5) 0.064(6) 0.022(4) 0.005(4) -0.001(3) -0.028(4)
C8 0.047(5) 0.032(4) 0.023(4) 0.003(3) -0.015(3) -0.024(4)
C9 0.025(3) 0.027(3) 0.018(3) -0.002(3) -0.006(3) -0.012(3)
C10 0.046(5) 0.036(4) 0.030(4) 0.005(3) -0.017(4) -0.012(4)
C11 0.053(5) 0.026(4) 0.040(5) 0.006(3) -0.030(4) -0.006(4)
C12 0.033(4) 0.024(4) 0.030(4) -0.002(3) -0.014(3) -0.001(3)

loop_
_atom_type_symbol
_atom_type_description
_atom_type_scat_dispersion_real
_atom_type_scat_dispersion_imag
_atom_type_scat_source
C C 0.0033 0.0016 'International Tables Vol C Tables 4.2.6.8 and 6.1.1.4'
H H 0.0000 0.0000 'International Tables Vol C Tables 4.2.6.8 and 6.1.1.4'
N N 0.0061 0.0033 'International Tables Vol C Tables 4.2.6.8 and 6.1.1.4'
O O 0.0106 0.0060 'International Tables Vol C Tables 4.2.6.8 and 6.1.1.4'
P P 0.1023 0.0942 'International Tables Vol C Tables 4.2.6.8 and 6.1.1.4'
V V 0.3005 0.5294 'International Tables Vol C Tables 4.2.6.8 and 6.1.1.4'
Zn Zn 0.2839 1.4301 'International Tables Vol C Tables 4.2.6.8 and 6.1.1.4'

loop_
_geom_angle_atom_site_label_1
_geom_angle_atom_site_label_2
_geom_angle_atom_site_label_3
_geom_angle
_geom_angle_site_symmetry_1
_geom_angle_site_symmetry_3
O1 Zn1 O4 115.88(19) . 2_656
O1 Zn1 N2 129.6(2) . .
O4 Zn1 N2 113.4(2) 2_656 .
O1 Zn1 O9 94.27(18) . 2_656
O4 Zn1 O9 91.00(17) 2_656 2_656
N2 Zn1 O9 94.8(2) . 2_656
O1 Zn1 N1 91.6(2) . .
O4 Zn1 N1 89.86(19) 2_656 .
N2 Zn1 N1 78.5(2) . .
O9 Zn1 N1 173.03(19) 2_656 .
O6 Zn2 O2 119.71(19) 2_646 2_556
O6 Zn2 O9 113.98(19) 2_646 1_455
O2 Zn2 O9 105.01(18) 2_556 1_455
O6 Zn2 O3 101.32(19) 2_646 .
O2 Zn2 O3 105.16(18) 2_556 .
O9 Zn2 O3 111.30(19) 1_455 .
O5 V1 O7 103.9(2) . .
O5 V1 O8 108.8(2) . 2_646
O7 V1 O8 92.85(19) . 2_646
O5 V1 O3 107.1(2) . .
O7 V1 O3 146.42(19) . .
O8 V1 O3 89.13(19) 2_646 .
O5 V1 O4 110.3(2) . .
O7 V1 O4 87.33(18) . .
O8 V1 O4 139.6(2) 2_646 .
O3 V1 O4 70.18(17) . .
O5 V1 P1 114.30(19) . .
O7 V1 P1 118.08(14) . .
O8 V1 P1 116.32(15) 2_646 .
O3 V1 P1 35.13(12) . .
O4 V1 P1 35.08(13) . .
O1 P1 O2 113.4(3) . .
O1 P1 O4 112.4(3) . .
O2 P1 O4 111.4(3) . .
O1 P1 O3 111.1(3) . .
O2 P1 O3 111.5(3) . .
O4 P1 O3 95.8(2) . .
O1 P1 V1 121.6(2) . .
O2 P1 V1 125.09(19) . .
O4 P1 V1 48.19(16) . .
O3 P1 V1 47.69(16) . .
O7 P2 O6 109.2(3) . .
O7 P2 O8 110.7(3) . .
O6 P2 O8 113.0(2) . .
O7 P2 O9 108.2(2) . .
O6 P2 O9 108.4(2) . .
O8 P2 O9 107.2(2) . .
C1 N1 C5 117.4(6) . .
C1 N1 Zn1 129.8(5) . .
C5 N1 Zn1 112.3(4) . .
C12 N2 C9 117.5(6) . .
C12 N2 Zn1 127.9(5) . .
C9 N2 Zn1 114.6(4) . .
P1 O1 Zn1 139.8(3) . .
P1 O2 Zn2 122.3(3) . 2_556
P1 O3 Zn2 132.5(3) . .
P1 O3 V1 97.2(2) . .
Zn2 O3 V1 126.4(2) . .
P1 O4 Zn1 136.7(3) . 2_656
P1 O4 V1 96.7(2) . .
Zn1 O4 V1 126.5(2) 2_656 .
P2 O6 Zn2 124.9(3) . 2_646
P2 O7 V1 133.8(3) . .
P2 O8 V1 138.0(3) . 2_646
P2 O9 Zn2 119.3(2) . 1_655
P2 O9 Zn1 124.2(2) . 2_656
Zn2 O9 Zn1 116.2(2) 1_655 2_656
N1 C1 C2 123.6(7) . .
C3 C2 C1 119.3(7) . .
C2 C3 C4 119.1(7) . .
C5 C4 C3 116.7(7) . .
C5 C4 C6 119.8(7) . .
C3 C4 C6 123.5(7) . .
N1 C5 C4 123.7(6) . .
N1 C5 C9 116.7(6) . .
C4 C5 C9 119.5(6) . .
C7 C6 C4 120.8(7) . .
C6 C7 C8 121.1(7) . .
C9 C8 C10 116.2(7) . .
C9 C8 C7 120.2(7) . .
C10 C8 C7 123.6(7) . .
N2 C9 C8 124.7(7) . .
N2 C9 C5 116.7(6) . .
C8 C9 C5 118.6(6) . .
C11 C10 C8 119.3(7) . .
C10 C11 C12 120.9(7) . .
N2 C12 C11 121.3(7) . .

loop_
_geom_bond_atom_site_label_1
_geom_bond_atom_site_label_2
_geom_bond_distance
_geom_bond_site_symmetry_2
Zn1 O1 1.951(5) .
Zn1 O4 2.041(4) 2_656
Zn1 N2 2.093(6) .
Zn1 O9 2.123(4) 2_656
Zn1 N1 2.150(5) .
Zn2 O6 1.914(4) 2_646
Zn2 O2 1.937(4) 2_556
Zn2 O9 1.976(4) 1_455
Zn2 O3 2.006(4) .
V1 O5 1.591(5) .
V1 O7 1.941(4) .
V1 O8 1.956(4) 2_646
V1 O3 2.026(4) .
V1 O4 2.040(4) .
V1 P1 2.718(3) .
P1 O1 1.508(5) .
P1 O2 1.521(4) .
P1 O4 1.573(4) .
P1 O3 1.576(4) .
P2 O7 1.539(5) .
P2 O6 1.541(4) .
P2 O8 1.555(5) .
P2 O9 1.575(4) .
N1 C1 1.327(8) .
N1 C5 1.369(8) .
N2 C12 1.352(9) .
N2 C9 1.364(8) .
O2 Zn2 1.937(4) 2_556
O4 Zn1 2.041(4) 2_656
O6 Zn2 1.914(4) 2_646
O8 V1 1.956(4) 2_646
O9 Zn2 1.976(4) 1_655
O9 Zn1 2.123(4) 2_656
C1 C2 1.390(10) .
C2 C3 1.378(12) .
C3 C4 1.429(11) .
C4 C5 1.396(10) .
C4 C6 1.439(11) .
C5 C9 1.456(9) .
C6 C7 1.343(12) .
C7 C8 1.426(11) .
C8 C9 1.405(9) .
C8 C10 1.414(11) .
C10 C11 1.378(11) .
C11 C12 1.400(10) .
